data_2203926
loop_
_publ_author_name
'Ali, Hapipah'
'Khamis, Nur Ashikin'
'Basirun, W. Jefri'
'Yamin, Bohari M.'

_publ_section_title {4-Chloro-2'-[(3-methoxy-2-oxidophenyl)methylidene]benzohydrazido}(pyridine)copper(II)
_journal_issue 7
_journal_name_full 'Acta Crystallographica Section E'
_journal_page_first m982
_journal_page_last m983
_journal_paper_doi 10.1107/S1600536804014357
_journal_volume 60
_journal_year 2004
_chemical_formula_iupac '[Cu (C15 H11 Cl N2 O3) (C5 H5 N)]'
_chemical_formula_moiety 'C20 H16 Cl Cu N3 O3'
_chemical_formula_sum 'C20 H16 Cl Cu N3 O3'
_chemical_formula_weight 445.35
_chemical_name_systematic
;
{4-Chloro-2'-[(3-methoxy-2-
oxidophenyl)methylidene]benzohydrazido}(pyridine)copper(II)
;
_space_group_IT_number 2
_symmetry_cell_setting triclinic
_symmetry_space_group_name_Hall '-P 1'
_symmetry_space_group_name_H-M 'P -1'
_atom_sites_solution_hydrogens geom
_atom_sites_solution_primary direct
_atom_sites_solution_secondary difmap
_audit_creation_method SHELXL-97
_cell_angle_alpha 97.960(2)
_cell_angle_beta 93.595(2)
_cell_angle_gamma 95.4050(10)
_cell_formula_units_Z 2
_cell_length_a 7.6672(6)
_cell_length_b 8.3085(7)
_cell_length_c 14.6960(12)
_cell_measurement_reflns_used 7701
_cell_measurement_temperature 273(2)
_cell_measurement_theta_max 27.0
_cell_measurement_theta_min 2.4
_cell_volume 920.31(13)
_computing_cell_refinement 'SAINT (Siemens, 1996)'
_computing_data_collection 'SMART (Siemens, 1996)'
_computing_data_reduction SAINT
_computing_molecular_graphics SHELXTL
_computing_publication_material
;
SHELXTL, PARST (Nardelli, 1995) and PLATON ( Spek, 2003)
;
_computing_structure_refinement 'SHELXTL (Sheldrick, 1997)'
_computing_structure_solution 'SHELXTL (Sheldrick, 1997)'
_diffrn_ambient_temperature 273(2)
_diffrn_detector_area_resol_mean 83.66
_diffrn_measured_fraction_theta_full 0.99
_diffrn_measured_fraction_theta_max 0.99
_diffrn_measurement_device_type 'Bruker SMART APEX CCD area-detector'
_diffrn_measurement_method \w
_diffrn_radiation_monochromator graphite
_diffrn_radiation_source 'fine-focus sealed tube'
_diffrn_radiation_type MoK\a
_diffrn_radiation_wavelength 0.71073
_diffrn_reflns_av_R_equivalents 0.0171
_diffrn_reflns_av_sigmaI/netI 0.0192
_diffrn_reflns_limit_h_max 9
_diffrn_reflns_limit_h_min -9
_diffrn_reflns_limit_k_max 10
_diffrn_reflns_limit_k_min -10
_diffrn_reflns_limit_l_max 18
_diffrn_reflns_limit_l_min -18
_diffrn_reflns_number 10319
_diffrn_reflns_theta_full 27.0
_diffrn_reflns_theta_max 27.0
_diffrn_reflns_theta_min 2.4
_diffrn_standards_decay_% 0
_diffrn_standards_interval_count 0
_diffrn_standards_interval_time 0
_diffrn_standards_number 0
_exptl_absorpt_coefficient_mu 1.359
_exptl_absorpt_correction_T_max 0.721
_exptl_absorpt_correction_T_min 0.592
_exptl_absorpt_correction_type multi-scan
_exptl_absorpt_process_details '(SADABS; Sheldrick, 1996)'
_exptl_crystal_colour 'dark blue'
_exptl_crystal_density_diffrn 1.607
_exptl_crystal_density_method 'not measured'
_exptl_crystal_description block
_exptl_crystal_F_000 454
_exptl_crystal_size_max 0.41
_exptl_crystal_size_mid 0.36
_exptl_crystal_size_min 0.24
_refine_diff_density_max 0.25
_refine_diff_density_min -0.23
_refine_ls_extinction_coef 0.0119(18)
_refine_ls_extinction_expression Fc^*^=kFc[1+0.001xFc^2^\l^3^/sin(2\q)]^-1/4^
_refine_ls_extinction_method SHELXL97
_refine_ls_goodness_of_fit_ref 1.06
_refine_ls_hydrogen_treatment constr
_refine_ls_matrix_type full
_refine_ls_number_parameters 255
_refine_ls_number_reflns 3984
_refine_ls_number_restraints 0
_refine_ls_restrained_S_all 1.06
_refine_ls_R_factor_all 0.027
_refine_ls_R_factor_gt 0.026
_refine_ls_shift/su_max 0.000
_refine_ls_shift/su_mean 0.000
_refine_ls_structure_factor_coef Fsqd
_refine_ls_weighting_details 'calc w = 1/[\s^2^(Fo^2^)+(0.0446P)^2^+0.1871P] where P = (Fo^2^+2Fc^2^)/3'
_refine_ls_weighting_scheme calc
_refine_ls_wR_factor_gt 0.075
_refine_ls_wR_factor_ref 0.076
_reflns_number_gt 3772
_reflns_number_total 3984
_reflns_threshold_expression I>2/s(I)
_cod_data_source_file na6340.cif
_cod_data_source_block I
_cod_original_formula_sum 'C20 H16 Cl Cu1 N3 O3'
_cod_database_code 2203926
_cod_database_fobs_code 2203926

loop_
_symmetry_equiv_pos_as_xyz
'x, y, z'
'-x, -y, -z'

loop_
_atom_site_label
_atom_site_fract_x
_atom_site_fract_y
_atom_site_fract_z
_atom_site_U_iso_or_equiv
_atom_site_adp_type
_atom_site_calc_flag
_atom_site_refinement_flags
_atom_site_occupancy
_atom_site_type_symbol
Cu1 0.75487(2) 0.52913(2) 0.090779(11) 0.03938(9) Uani d . 1 Cu
Cl1 0.75367(8) 0.34476(8) -0.49596(3) 0.07209(16) Uani d . 1 Cl
O1 0.78306(15) 0.44294(14) -0.03628(8) 0.0432(2) Uani d . 1 O
O2 0.75302(16) 0.65257(15) 0.20830(8) 0.0468(3) Uani d . 1 O
O3 0.76142(18) 0.75695(17) 0.38279(8) 0.0561(3) Uani d . 1 O
N1 0.61711(18) 0.65172(16) -0.06421(9) 0.0420(3) Uani d . 1 N
N2 0.63615(17) 0.68417(16) 0.03158(9) 0.0389(3) Uani d . 1 N
N3 0.85531(17) 0.34606(16) 0.14420(9) 0.0395(3) Uani d . 1 N
C1 0.6130(2) 0.55112(19) -0.25473(11) 0.0424(3) Uani d . 1 C
H1 0.5400 0.6292 -0.2337 0.051 Uiso calc R 1 H
C2 0.6247(2) 0.5098(2) -0.34804(11) 0.0470(4) Uani d . 1 C
H2 0.5592 0.5582 -0.3901 0.056 Uiso calc R 1 H
C3 0.7359(2) 0.3949(2) -0.37793(11) 0.0455(4) Uani d . 1 C
C4 0.8321(2) 0.3196(2) -0.31736(12) 0.0483(4) Uani d . 1 C
H4 0.9061 0.2426 -0.3388 0.058 Uiso calc R 1 H
C5 0.8168(2) 0.3600(2) -0.22447(11) 0.0437(3) Uani d . 1 C
H5 0.8795 0.3081 -0.1829 0.052 Uiso calc R 1 H
C6 0.70917(19) 0.47720(18) -0.19159(10) 0.0369(3) Uani d . 1 C
C7 0.70261(19) 0.52495(18) -0.09123(10) 0.0374(3) Uani d . 1 C
C8 0.5635(2) 0.80707(19) 0.07073(11) 0.0421(3) Uani d . 1 C
H8 0.5017 0.8666 0.0329 0.051 Uiso calc R 1 H
C9 0.5712(2) 0.85798(18) 0.16786(11) 0.0403(3) Uani d . 1 C
C10 0.6657(2) 0.77813(18) 0.23097(11) 0.0392(3) Uani d . 1 C
C11 0.6641(2) 0.83791(19) 0.32630(11) 0.0427(3) Uani d . 1 C
C12 0.5708(2) 0.9662(2) 0.35613(12) 0.0494(4) Uani d . 1 C
H12 0.5698 1.0023 0.4189 0.059 Uiso calc R 1 H
C13 0.4776(3) 1.0427(2) 0.29249(13) 0.0556(4) Uani d . 1 C
H13 0.4140 1.1288 0.3130 0.067 Uiso calc R 1 H
C14 0.4796(2) 0.9914(2) 0.20069(13) 0.0493(4) Uani d . 1 C
H14 0.4198 1.0449 0.1588 0.059 Uiso calc R 1 H
C15 0.7647(3) 0.8069(3) 0.47861(13) 0.0702(6) Uani d . 1 C
H15A 0.8093 0.9202 0.4928 0.105 Uiso calc R 1 H
H15B 0.8393 0.7425 0.5102 0.105 Uiso calc R 1 H
H15C 0.6478 0.7921 0.4981 0.105 Uiso calc R 1 H
C16 0.9210(3) 0.2269(2) 0.09047(12) 0.0523(4) Uani d . 1 C
H16 0.9181 0.2299 0.0274 0.063 Uiso calc R 1 H
C17 0.9926(3) 0.1005(3) 0.12474(14) 0.0663(6) Uani d . 1 C
H17 1.0380 0.0201 0.0854 0.080 Uiso calc R 1 H
C18 0.9966(3) 0.0935(2) 0.21774(14) 0.0580(5) Uani d . 1 C
H18 1.0428 0.0079 0.2423 0.070 Uiso calc R 1 H
C19 0.9308(3) 0.2154(2) 0.27300(12) 0.0529(4) Uani d . 1 C
H19 0.9325 0.2145 0.3363 0.064 Uiso calc R 1 H
C20 0.8621(2) 0.3397(2) 0.23469(11) 0.0462(4) Uani d . 1 C
H20 0.8186 0.4226 0.2732 0.055 Uiso calc R 1 H

loop_
_atom_site_aniso_label
_atom_site_aniso_U_11
_atom_site_aniso_U_22
_atom_site_aniso_U_33
_atom_site_aniso_U_12
_atom_site_aniso_U_13
_atom_site_aniso_U_23
Cu1 0.04743(13) 0.03901(12) 0.03373(12) 0.01612(8) 0.00137(8) 0.00537(8)
Cl1 0.0962(4) 0.0831(4) 0.0374(2) 0.0299(3) 0.0042(2) -0.0034(2)
O1 0.0505(6) 0.0463(6) 0.0358(5) 0.0189(5) 0.0018(4) 0.0082(4)
O2 0.0540(7) 0.0494(7) 0.0387(6) 0.0254(5) -0.0003(5) 0.0005(5)
O3 0.0653(8) 0.0671(8) 0.0389(6) 0.0290(6) 0.0027(5) 0.0032(5)
N1 0.0511(7) 0.0416(7) 0.0362(6) 0.0136(6) 0.0043(5) 0.0094(5)
N2 0.0446(7) 0.0373(6) 0.0363(6) 0.0092(5) 0.0031(5) 0.0078(5)
N3 0.0438(7) 0.0385(6) 0.0375(6) 0.0113(5) 0.0011(5) 0.0059(5)
C1 0.0498(8) 0.0390(8) 0.0412(8) 0.0134(6) 0.0040(6) 0.0089(6)
C2 0.0578(10) 0.0455(9) 0.0397(8) 0.0137(7) -0.0008(7) 0.0097(7)
C3 0.0538(9) 0.0455(8) 0.0361(8) 0.0057(7) 0.0034(6) 0.0017(6)
C4 0.0492(9) 0.0484(9) 0.0482(9) 0.0153(7) 0.0051(7) 0.0019(7)
C5 0.0435(8) 0.0457(8) 0.0435(8) 0.0133(6) 0.0006(6) 0.0076(7)
C6 0.0374(7) 0.0360(7) 0.0383(7) 0.0046(6) 0.0027(6) 0.0084(6)
C7 0.0377(7) 0.0385(7) 0.0375(7) 0.0057(6) 0.0030(5) 0.0090(6)
C8 0.0478(8) 0.0357(7) 0.0459(8) 0.0115(6) 0.0042(6) 0.0115(6)
C9 0.0454(8) 0.0314(7) 0.0456(8) 0.0084(6) 0.0072(6) 0.0068(6)
C10 0.0399(7) 0.0352(7) 0.0431(8) 0.0078(6) 0.0055(6) 0.0041(6)
C11 0.0464(8) 0.0397(8) 0.0428(8) 0.0078(6) 0.0062(6) 0.0047(6)
C12 0.0644(10) 0.0401(8) 0.0455(9) 0.0119(7) 0.0154(7) 0.0028(7)
C13 0.0754(12) 0.0368(8) 0.0595(11) 0.0223(8) 0.0189(9) 0.0071(7)
C14 0.0623(10) 0.0363(8) 0.0536(10) 0.0188(7) 0.0096(8) 0.0102(7)
C15 0.0889(15) 0.0834(15) 0.0406(10) 0.0308(12) 0.0039(9) 0.0027(9)
C16 0.0717(11) 0.0489(9) 0.0387(8) 0.0238(8) 0.0014(7) 0.0040(7)
C17 0.0964(16) 0.0528(11) 0.0540(11) 0.0376(11) 0.0032(10) 0.0033(9)
C18 0.0706(12) 0.0496(10) 0.0587(11) 0.0214(9) -0.0016(9) 0.0180(8)
C19 0.0623(11) 0.0604(10) 0.0409(9) 0.0154(8) 0.0031(7) 0.0186(8)
C20 0.0522(9) 0.0491(9) 0.0404(8) 0.0158(7) 0.0067(7) 0.0083(7)

loop_
_atom_type_symbol
_atom_type_description
_atom_type_scat_dispersion_real
_atom_type_scat_dispersion_imag
_atom_type_scat_source
C C 0.0033 0.0016 'International Tables Vol C Tables 4.2.6.8 and 6.1.1.4'
H H 0.0000 0.0000 'International Tables Vol C Tables 4.2.6.8 and 6.1.1.4'
N N 0.0061 0.0033 'International Tables Vol C Tables 4.2.6.8 and 6.1.1.4'
O O 0.0106 0.0060 'International Tables Vol C Tables 4.2.6.8 and 6.1.1.4'
Cl Cl 0.1484 0.1585 'International Tables Vol C Tables 4.2.6.8 and 6.1.1.4'
Cu Cu 0.3201 1.2651 'International Tables Vol C Tables 4.2.6.8 and 6.1.1.4'

loop_
_geom_angle_atom_site_label_1
_geom_angle_atom_site_label_2
_geom_angle_atom_site_label_3
_geom_angle
O2 Cu1 N2 92.63(5)
O2 Cu1 O1 168.10(5)
N2 Cu1 O1 81.18(5)
O2 Cu1 N3 91.85(5)
N2 Cu1 N3 172.75(5)
O1 Cu1 N3 95.38(5)
C7 O1 Cu1 110.25(9)
C10 O2 Cu1 127.40(10)
C11 O3 C15 117.73(14)
C7 N1 N2 108.51(12)
C8 N2 N1 117.40(13)
C8 N2 Cu1 127.27(11)
N1 N2 Cu1 115.17(10)
C16 N3 C20 117.62(14)
C16 N3 Cu1 120.92(11)
C20 N3 Cu1 121.46(11)
C2 C1 C6 120.74(15)
C2 C1 H1 119.6
C6 C1 H1 119.6
C1 C2 C3 118.71(15)
C1 C2 H2 120.6
C3 C2 H2 120.6
C4 C3 C2 121.89(15)
C4 C3 Cl1 119.30(13)
C2 C3 Cl1 118.81(13)
C3 C4 C5 118.75(15)
C3 C4 H4 120.6
C5 C4 H4 120.6
C4 C5 C6 121.11(15)
C4 C5 H5 119.4
C6 C5 H5 119.4
C5 C6 C1 118.77(15)
C5 C6 C7 120.01(14)
C1 C6 C7 121.19(14)
O1 C7 N1 124.57(13)
O1 C7 C6 118.26(13)
N1 C7 C6 117.15(13)
N2 C8 C9 124.67(14)
N2 C8 H8 117.7
C9 C8 H8 117.7
C14 C9 C10 119.86(15)
C14 C9 C8 118.17(15)
C10 C9 C8 121.97(14)
O2 C10 C9 124.98(14)
O2 C10 C11 117.53(14)
C9 C10 C11 117.49(14)
O3 C11 C12 124.73(15)
O3 C11 C10 114.06(14)
C12 C11 C10 121.20(15)
C11 C12 C13 120.27(16)
C11 C12 H12 119.9
C13 C12 H12 119.9
C14 C13 C12 120.15(16)
C14 C13 H13 119.9
C12 C13 H13 119.9
C13 C14 C9 120.99(16)
C13 C14 H14 119.5
C9 C14 H14 119.5
O3 C15 H15A 109.5
O3 C15 H15B 109.5
H15A C15 H15B 109.5
O3 C15 H15C 109.5
H15A C15 H15C 109.5
H15B C15 H15C 109.5
N3 C16 C17 122.54(17)
N3 C16 H16 118.7
C17 C16 H16 118.7
C16 C17 C18 119.50(18)
C16 C17 H17 120.3
C18 C17 H17 120.3
C19 C18 C17 118.20(17)
C19 C18 H18 120.9
C17 C18 H18 120.9
C18 C19 C20 119.62(16)
C18 C19 H19 120.2
C20 C19 H19 120.2
N3 C20 C19 122.51(16)
N3 C20 H20 118.7
C19 C20 H20 118.7

loop_
_geom_bond_atom_site_label_1
_geom_bond_atom_site_label_2
_geom_bond_distance
Cu1 O2 1.8842(11)
Cu1 N2 1.9174(13)
Cu1 O1 1.9380(11)
Cu1 N3 1.9996(13)
Cl1 C3 1.7439(17)
O1 C7 1.2907(18)
O2 C10 1.3080(18)
O3 C11 1.367(2)
O3 C15 1.410(2)
N1 C7 1.320(2)
N1 N2 1.3920(18)
N2 C8 1.292(2)
N3 C16 1.336(2)
N3 C20 1.336(2)
C1 C2 1.377(2)
C1 C6 1.393(2)
C1 H1 0.9300
C2 C3 1.384(2)
C2 H2 0.9300
C3 C4 1.374(2)
C4 C5 1.375(2)
C4 H4 0.9300
C5 C6 1.391(2)
C5 H5 0.9300
C6 C7 1.479(2)
C8 C9 1.427(2)
C8 H8 0.9300
C9 C14 1.412(2)
C9 C10 1.415(2)
C10 C11 1.421(2)
C11 C12 1.376(2)
C12 C13 1.398(3)
C12 H12 0.9300
C13 C14 1.359(3)
C13 H13 0.9300
C14 H14 0.9300
C15 H15A 0.9600
C15 H15B 0.9600
C15 H15C 0.9600
C16 C17 1.370(3)
C16 H16 0.9300
C17 C18 1.375(3)
C17 H17 0.9300
C18 C19 1.364(3)
C18 H18 0.9300
C19 C20 1.374(2)
C19 H19 0.9300
C20 H20 0.9300

loop_
_geom_torsion_atom_site_label_1
_geom_torsion_atom_site_label_2
_geom_torsion_atom_site_label_3
_geom_torsion_atom_site_label_4
_geom_torsion
O2 Cu1 O1 C7 -62.8(3)
N2 Cu1 O1 C7 -3.55(10)
N3 Cu1 O1 C7 170.02(11)
N2 Cu1 O2 C10 11.17(14)
O1 Cu1 O2 C10 69.4(3)
N3 Cu1 O2 C10 -163.14(14)
C7 N1 N2 C8 178.74(14)
C7 N1 N2 Cu1 -5.57(16)
O2 Cu1 N2 C8 -9.85(15)
O1 Cu1 N2 C8 -179.62(15)
N3 Cu1 N2 C8 118.3(4)
O2 Cu1 N2 N1 174.96(10)
O1 Cu1 N2 N1 5.18(10)
N3 Cu1 N2 N1 -56.9(4)
O2 Cu1 N3 C16 -166.73(14)
N2 Cu1 N3 C16 65.1(5)
O1 Cu1 N3 C16 3.80(14)
O2 Cu1 N3 C20 12.09(13)
N2 Cu1 N3 C20 -116.1(4)
O1 Cu1 N3 C20 -177.38(13)
C6 C1 C2 C3 -0.9(3)
C1 C2 C3 C4 1.0(3)
C1 C2 C3 Cl1 -179.00(13)
C2 C3 C4 C5 0.0(3)
Cl1 C3 C4 C5 -179.94(13)
C3 C4 C5 C6 -1.3(3)
C4 C5 C6 C1 1.5(2)
C4 C5 C6 C7 -176.64(14)
C2 C1 C6 C5 -0.4(2)
C2 C1 C6 C7 177.72(14)
Cu1 O1 C7 N1 1.48(19)
Cu1 O1 C7 C6 179.98(10)
N2 N1 C7 O1 2.6(2)
N2 N1 C7 C6 -175.88(12)
C5 C6 C7 O1 -7.5(2)
C1 C6 C7 O1 174.40(14)
C5 C6 C7 N1 171.07(15)
C1 C6 C7 N1 -7.0(2)
N1 N2 C8 C9 -179.53(14)
Cu1 N2 C8 C9 5.4(2)
N2 C8 C9 C14 -177.74(16)
N2 C8 C9 C10 1.7(3)
Cu1 O2 C10 C9 -8.2(2)
Cu1 O2 C10 C11 171.13(11)
C14 C9 C10 O2 179.12(15)
C8 C9 C10 O2 -0.3(2)
C14 C9 C10 C11 -0.2(2)
C8 C9 C10 C11 -179.63(14)
C15 O3 C11 C12 0.9(3)
C15 O3 C11 C10 -179.04(17)
O2 C10 C11 O3 2.0(2)
C9 C10 C11 O3 -178.62(14)
O2 C10 C11 C12 -177.93(16)
C9 C10 C11 C12 1.4(2)
O3 C11 C12 C13 178.93(17)
C10 C11 C12 C13 -1.1(3)
C11 C12 C13 C14 -0.5(3)
C12 C13 C14 C9 1.8(3)
C10 C9 C14 C13 -1.4(3)
C8 C9 C14 C13 178.06(17)
C20 N3 C16 C17 0.4(3)
Cu1 N3 C16 C17 179.30(17)
N3 C16 C17 C18 0.6(4)
C16 C17 C18 C19 -1.0(3)
C17 C18 C19 C20 0.5(3)
C16 N3 C20 C19 -1.0(3)
Cu1 N3 C20 C19 -179.84(14)
C18 C19 C20 N3 0.5(3)
